data_1536878
loop_
_publ_author_name
'Glavinovi\'c, Martin'
'Qi, Feng'
'Katsenis, Athanassios D.'
'Fri\<s\<ci\'c, Tomislav'
'Lumb, Jean-Philip'

_publ_section_title
;
 Redox-promoted associative assembly of metal--organic materials
;
_journal_issue 1
_journal_name_full 'Chem. Sci.'
_journal_page_first 707
_journal_paper_doi 10.1039/C5SC02214B
_journal_volume 7
_journal_year 2016
_chemical_formula_sum 'C36 H52 N4 O4 Zn'
_chemical_formula_weight 670.18
_chemical_name_common 6
_chemical_name_systematic
;
 ?
;
_space_group_crystal_system monoclinic
_space_group_IT_number 14
_space_group_name_Hall '-P 2ybc'
_space_group_name_H-M_alt 'P 1 21/c 1'
_symmetry_space_group_name_Hall '-P 2ybc'
_symmetry_space_group_name_H-M 'P 1 21/c 1'
_atom_sites_solution_hydrogens geom
_audit_creation_method SHELXL-2014
_audit_update_record
;
2015-10-06 deposited with the CCDC.
2015-10-08 downloaded from the CCDC.
;
_cell_angle_alpha 90
_cell_angle_beta 99.1930(10)
_cell_angle_gamma 90
_cell_formula_units_Z 4
_cell_length_a 10.6541(9)
_cell_length_b 19.7432(17)
_cell_length_c 17.8899(15)
_cell_measurement_temperature 100(2)
_cell_volume 3714.7(5)
_computing_structure_refinement 'SHELXL-2014 (Sheldrick, 2014)'
_diffrn_ambient_temperature 100(2)
_diffrn_measured_fraction_theta_full 1.000
_diffrn_measured_fraction_theta_max 0.995
_diffrn_measurement_device_type 'Bruker D8'
_diffrn_radiation_type MoK\a
_diffrn_radiation_wavelength 0.71073
_diffrn_reflns_av_R_equivalents 0.0735
_diffrn_reflns_av_unetI/netI 0.0569
_diffrn_reflns_laue_measured_fraction_full 1.000
_diffrn_reflns_laue_measured_fraction_max 0.995
_diffrn_reflns_limit_h_max 12
_diffrn_reflns_limit_h_min -12
_diffrn_reflns_limit_k_max 23
_diffrn_reflns_limit_k_min -23
_diffrn_reflns_limit_l_max 21
_diffrn_reflns_limit_l_min -21
_diffrn_reflns_number 37323
_diffrn_reflns_point_group_measured_fraction_full 1.000
_diffrn_reflns_point_group_measured_fraction_max 0.995
_diffrn_reflns_theta_full 25.242
_diffrn_reflns_theta_max 25.441
_diffrn_reflns_theta_min 1.547
_exptl_absorpt_coefficient_mu 0.702
_exptl_absorpt_correction_type none
_exptl_crystal_colour blue
_exptl_crystal_density_diffrn 1.198
_exptl_crystal_description plate
_exptl_crystal_F_000 1432
_exptl_crystal_size_max 0.3
_exptl_crystal_size_mid 0.3
_exptl_crystal_size_min 0.1
_refine_diff_density_max 0.656
_refine_diff_density_min -0.389
_refine_diff_density_rms 0.059
_refine_ls_extinction_method none
_refine_ls_goodness_of_fit_ref 1.015
_refine_ls_hydrogen_treatment constr
_refine_ls_matrix_type full
_refine_ls_number_parameters 419
_refine_ls_number_reflns 6828
_refine_ls_number_restraints 18
_refine_ls_restrained_S_all 1.013
_refine_ls_R_factor_all 0.1079
_refine_ls_R_factor_gt 0.0582
_refine_ls_shift/su_max 0.000
_refine_ls_shift/su_mean 0.000
_refine_ls_structure_factor_coef Fsqd
_refine_ls_weighting_details 'w=1/[\s^2^(Fo^2^)+(0.0704P)^2^+3.1280P] where P=(Fo^2^+2Fc^2^)/3'
_refine_ls_weighting_scheme calc
_refine_ls_wR_factor_gt 0.1371
_refine_ls_wR_factor_ref 0.1630
_reflns_Friedel_coverage 0.000
_reflns_number_gt 4265
_reflns_number_total 6828
_reflns_threshold_expression 'I > 2\s(I)'
_cod_data_source_file c5sc02214b2.cif
_cod_data_source_block 6
_cod_depositor_comments 'Adding full bibliography for 1536875--1536882.cif.'
_cod_database_code 1536878
_shelx_space_group_comment
;
The symmetry employed for this shelxl refinement is uniquely defined
by the following loop, which should always be used as a source of
symmetry information in preference to the above space-group names.
They are only intended as comments.
;
_shelxl_version_number 2014-3

loop_
_space_group_symop_operation_xyz
'x, y, z'
'-x, y+1/2, -z+1/2'
'-x, -y, -z'
'x, -y-1/2, z-1/2'

loop_
_atom_site_label
_atom_site_type_symbol
_atom_site_fract_x
_atom_site_fract_y
_atom_site_fract_z
_atom_site_U_iso_or_equiv
_atom_site_adp_type
_atom_site_occupancy
_atom_site_site_symmetry_order
_atom_site_calc_flag
_atom_site_refinement_flags_posn
_atom_site_refinement_flags_adp
_atom_site_refinement_flags_occupancy
_atom_site_disorder_assembly
_atom_site_disorder_group
C1 C 0.5801(4) 0.2414(2) 0.3862(2) 0.0436(9) Uani 1 1 d . . . . .
C2 C 0.4730(4) 0.1934(2) 0.3755(2) 0.0452(10) Uani 1 1 d . . . . .
C3 C 0.4997(4) 0.1219(2) 0.3834(2) 0.0444(9) Uani 1 1 d . . . . .
C4 C 0.6238(4) 0.1031(2) 0.3996(2) 0.0515(10) Uani 1 1 d . . . . .
H4 H 0.6419 0.0561 0.4053 0.062 Uiso 1 1 calc R U . . .
C5 C 0.7299(4) 0.1494(2) 0.4087(2) 0.0452(9) Uani 1 1 d . . . . .
C6 C 0.7056(4) 0.2164(2) 0.4019(2) 0.0468(10) Uani 1 1 d . . . . .
H6 H 0.7746 0.2474 0.4077 0.056 Uiso 1 1 calc R U . . .
C7 C 0.3887(4) 0.0720(2) 0.3752(3) 0.0550(11) Uani 1 1 d . . . . .
C8 C 0.3071(5) 0.0799(3) 0.2963(3) 0.0848(16) Uani 1 1 d . . . . .
H8A H 0.2343 0.0489 0.2919 0.127 Uiso 1 1 calc R U . . .
H8B H 0.3587 0.0690 0.2571 0.127 Uiso 1 1 calc R U . . .
H8C H 0.2765 0.1266 0.2896 0.127 Uiso 1 1 calc R U . . .
C9 C 0.3072(4) 0.0863(3) 0.4360(3) 0.0751(14) Uani 1 1 d . . . . .
H9A H 0.3585 0.0803 0.4861 0.113 Uiso 1 1 calc R U . . .
H9B H 0.2352 0.0548 0.4302 0.113 Uiso 1 1 calc R U . . .
H9C H 0.2755 0.1329 0.4308 0.113 Uiso 1 1 calc R U . . .
C10 C 0.4333(5) -0.0011(2) 0.3834(3) 0.0754(15) Uani 1 1 d . . . . .
H10A H 0.4883 -0.0070 0.4323 0.113 Uiso 1 1 calc R U . . .
H10B H 0.4809 -0.0123 0.3425 0.113 Uiso 1 1 calc R U . . .
H10C H 0.3594 -0.0311 0.3806 0.113 Uiso 1 1 calc R U . . .
C11 C 0.8647(4) 0.1209(2) 0.4280(3) 0.0582(12) Uani 1 1 d . . . . .
C12A C 0.9654(17) 0.1787(9) 0.4542(12) 0.0866(16) Uani 0.394(13) 1 d . U P A 1
H12A H 0.9611 0.2131 0.4144 0.130 Uiso 0.394(13) 1 calc R U P A 1
H12B H 0.9465 0.1996 0.5008 0.130 Uiso 0.394(13) 1 calc R U P A 1
H12C H 1.0510 0.1590 0.4635 0.130 Uiso 0.394(13) 1 calc R U P A 1
C14A C 0.8992(14) 0.0883(10) 0.3569(11) 0.0866(16) Uani 0.394(13) 1 d . U P A 1
H14A H 0.8321 0.0565 0.3359 0.130 Uiso 0.394(13) 1 calc R U P A 1
H14B H 0.9799 0.0638 0.3697 0.130 Uiso 0.394(13) 1 calc R U P A 1
H14C H 0.9080 0.1235 0.3195 0.130 Uiso 0.394(13) 1 calc R U P A 1
C13A C 0.8797(15) 0.0716(10) 0.4924(11) 0.0866(16) Uani 0.394(13) 1 d . U P A 1
H13A H 0.8342 0.0885 0.5321 0.130 Uiso 0.394(13) 1 calc R U P A 1
H13B H 0.9701 0.0665 0.5129 0.130 Uiso 0.394(13) 1 calc R U P A 1
H13C H 0.8445 0.0277 0.4743 0.130 Uiso 0.394(13) 1 calc R U P A 1
C12B C 0.9639(11) 0.1720(6) 0.4179(8) 0.0866(16) Uani 0.606(13) 1 d . U P A 2
H12D H 0.9507 0.2130 0.4464 0.130 Uiso 0.606(13) 1 calc R U P A 2
H12E H 1.0483 0.1533 0.4366 0.130 Uiso 0.606(13) 1 calc R U P A 2
H12F H 0.9577 0.1831 0.3640 0.130 Uiso 0.606(13) 1 calc R U P A 2
C14B C 0.8820(9) 0.0567(6) 0.3846(7) 0.0866(16) Uani 0.606(13) 1 d . U P A 2
H14D H 0.8295 0.0206 0.4011 0.130 Uiso 0.606(13) 1 calc R U P A 2
H14E H 0.9716 0.0431 0.3944 0.130 Uiso 0.606(13) 1 calc R U P A 2
H14F H 0.8561 0.0648 0.3303 0.130 Uiso 0.606(13) 1 calc R U P A 2
C13B C 0.8819(10) 0.1010(7) 0.5135(7) 0.0866(16) Uani 0.606(13) 1 d . U P A 2
H13D H 0.8811 0.1420 0.5443 0.130 Uiso 0.606(13) 1 calc R U P A 2
H13E H 0.9631 0.0774 0.5276 0.130 Uiso 0.606(13) 1 calc R U P A 2
H13F H 0.8122 0.0711 0.5221 0.130 Uiso 0.606(13) 1 calc R U P A 2
C15 C 0.1085(4) 0.35012(19) 0.3719(2) 0.0408(9) Uani 1 1 d . . . . .
C16 C 0.1836(4) 0.3467(2) 0.4484(2) 0.0448(9) Uani 1 1 d . . . . .
C17 C 0.1206(4) 0.3569(2) 0.5118(2) 0.0490(10) Uani 1 1 d . . . . .
H17 H 0.1677 0.3530 0.5614 0.059 Uiso 1 1 calc R U . . .
C18 C -0.0044(4) 0.37210(19) 0.5032(2) 0.0449(10) Uani 1 1 d . . . . .
C19 C -0.0745(4) 0.37711(18) 0.4284(2) 0.0436(10) Uani 1 1 d . . . . .
H19 H -0.1622 0.3882 0.4232 0.052 Uiso 1 1 calc R U . . .
C20 C -0.0233(3) 0.36698(18) 0.3635(2) 0.0378(9) Uani 1 1 d . . . . .
C21 C -0.0748(4) 0.3859(2) 0.5698(2) 0.0595(12) Uani 1 1 d . . . . .
C22 C 0.0153(6) 0.3825(4) 0.6452(3) 0.112(2) Uani 1 1 d . . . . .
H22A H 0.0527 0.3371 0.6519 0.169 Uiso 1 1 calc R U . . .
H22B H -0.0321 0.3921 0.6867 0.169 Uiso 1 1 calc R U . . .
H22C H 0.0831 0.4161 0.6455 0.169 Uiso 1 1 calc R U . . .
C23 C -0.1325(6) 0.4564(3) 0.5626(3) 0.097(2) Uani 1 1 d . . . . .
H23A H -0.0657 0.4897 0.5586 0.146 Uiso 1 1 calc R U . . .
H23B H -0.1716 0.4663 0.6073 0.146 Uiso 1 1 calc R U . . .
H23C H -0.1973 0.4586 0.5171 0.146 Uiso 1 1 calc R U . . .
C24 C -0.1803(6) 0.3339(3) 0.5705(3) 0.103(2) Uani 1 1 d . . . . .
H24A H -0.2423 0.3382 0.5240 0.155 Uiso 1 1 calc R U . . .
H24B H -0.2227 0.3420 0.6145 0.155 Uiso 1 1 calc R U . . .
H24C H -0.1439 0.2883 0.5735 0.155 Uiso 1 1 calc R U . . .
C25 C -0.1011(4) 0.3748(2) 0.2847(2) 0.0479(10) Uani 1 1 d . . . . .
C26 C -0.1102(5) 0.3062(2) 0.2436(3) 0.0711(14) Uani 1 1 d . . . . .
H26A H -0.0246 0.2882 0.2434 0.107 Uiso 1 1 calc R U . . .
H26B H -0.1531 0.3122 0.1913 0.107 Uiso 1 1 calc R U . . .
H26C H -0.1588 0.2744 0.2698 0.107 Uiso 1 1 calc R U . . .
C27 C -0.0378(4) 0.4274(2) 0.2387(2) 0.0603(12) Uani 1 1 d . . . . .
H27A H -0.0301 0.4707 0.2658 0.091 Uiso 1 1 calc R U . . .
H27B H -0.0900 0.4334 0.1889 0.091 Uiso 1 1 calc R U . . .
H27C H 0.0470 0.4114 0.2324 0.091 Uiso 1 1 calc R U . . .
C28 C -0.2362(4) 0.3996(3) 0.2883(3) 0.0678(13) Uani 1 1 d . . . . .
H28A H -0.2802 0.3662 0.3153 0.102 Uiso 1 1 calc R U . . .
H28B H -0.2825 0.4054 0.2368 0.102 Uiso 1 1 calc R U . . .
H28C H -0.2323 0.4430 0.3151 0.102 Uiso 1 1 calc R U . . .
C29 C 0.4693(4) 0.3025(2) 0.1969(2) 0.0618(12) Uani 1 1 d . . . . .
H29 H 0.5533 0.3070 0.2238 0.074 Uiso 1 1 calc R U . . .
C30 C 0.3152(5) 0.2867(3) 0.1062(3) 0.0889(18) Uani 1 1 d . . . . .
H30 H 0.2664 0.2779 0.0580 0.107 Uiso 1 1 calc R U . . .
C31 C 0.2705(5) 0.2991(3) 0.1702(3) 0.0897(18) Uani 1 1 d . . . . .
H31 H 0.1829 0.3008 0.1748 0.108 Uiso 1 1 calc R U . . .
C32 C 0.5340(6) 0.2792(3) 0.0713(3) 0.099(2) Uani 1 1 d . . . . .
H32A H 0.5037 0.2432 0.0351 0.148 Uiso 1 1 calc R U . . .
H32B H 0.6167 0.2664 0.1001 0.148 Uiso 1 1 calc R U . . .
H32C H 0.5427 0.3214 0.0438 0.148 Uiso 1 1 calc R U . . .
C33 C 0.4893(6) 0.4600(3) 0.3879(4) 0.0870(17) Uani 1 1 d . . . . .
H33 H 0.5446 0.4404 0.4292 0.104 Uiso 1 1 calc R U . . .
C34 C 0.3997(7) 0.5353(4) 0.3073(4) 0.103(2) Uani 1 1 d . . . . .
H34 H 0.3775 0.5759 0.2799 0.123 Uiso 1 1 calc R U . . .
C35 C 0.3475(6) 0.4750(3) 0.2918(4) 0.0885(17) Uani 1 1 d . . . . .
H35 H 0.2803 0.4655 0.2515 0.106 Uiso 1 1 calc R U . . .
C36 C 0.5671(9) 0.5777(5) 0.4040(5) 0.186(4) Uani 1 1 d . . . . .
H36A H 0.6538 0.5700 0.3940 0.278 Uiso 1 1 calc R U . . .
H36B H 0.5661 0.5744 0.4586 0.278 Uiso 1 1 calc R U . . .
H36C H 0.5385 0.6229 0.3861 0.278 Uiso 1 1 calc R U . . .
N1 N 0.3681(3) 0.30893(19) 0.22816(19) 0.0581(10) Uani 1 1 d . . . . .
N2 N 0.4430(4) 0.2889(2) 0.12315(19) 0.0629(10) Uani 1 1 d . . . . .
N3 N 0.4049(4) 0.4288(2) 0.3423(2) 0.0626(10) Uani 1 1 d . . . . .
N4 N 0.4863(5) 0.5291(3) 0.3663(3) 0.0965(16) Uani 1 1 d . . . . .
O1 O 0.5545(3) 0.30466(14) 0.38205(16) 0.0528(7) Uani 1 1 d . . . . .
O2 O 0.3616(2) 0.21799(14) 0.36184(16) 0.0563(8) Uani 1 1 d . . . . .
O3 O 0.1663(2) 0.33802(15) 0.31645(14) 0.0534(7) Uani 1 1 d . . . . .
O4 O 0.3019(3) 0.33399(15) 0.45476(15) 0.0577(8) Uani 1 1 d . . . . .
Zn1 Zn 0.36095(4) 0.32450(3) 0.34557(3) 0.05029(19) Uani 1 1 d . . . . .

loop_
_atom_site_aniso_label
_atom_site_aniso_U_11
_atom_site_aniso_U_22
_atom_site_aniso_U_33
_atom_site_aniso_U_23
_atom_site_aniso_U_13
_atom_site_aniso_U_12
C1 0.042(2) 0.048(3) 0.042(2) 0.0011(18) 0.0093(18) 0.0017(19)
C2 0.039(2) 0.058(3) 0.038(2) -0.0019(18) 0.0064(17) -0.0020(19)
C3 0.042(2) 0.047(2) 0.044(2) -0.0029(18) 0.0055(18) -0.0030(19)
C4 0.056(3) 0.044(2) 0.054(3) -0.001(2) 0.006(2) 0.004(2)
C5 0.041(2) 0.052(3) 0.042(2) 0.0003(19) 0.0048(18) 0.0029(19)
C6 0.039(2) 0.048(3) 0.054(3) 0.005(2) 0.0093(19) -0.0012(19)
C7 0.050(3) 0.051(3) 0.062(3) -0.002(2) 0.002(2) -0.002(2)
C8 0.078(4) 0.081(4) 0.085(4) -0.002(3) -0.020(3) -0.018(3)
C9 0.060(3) 0.075(3) 0.094(4) 0.006(3) 0.024(3) -0.010(3)
C10 0.078(3) 0.059(3) 0.086(4) -0.003(3) 0.004(3) -0.019(3)
C11 0.046(3) 0.055(3) 0.072(3) 0.004(2) 0.005(2) 0.006(2)
C12A 0.061(2) 0.083(4) 0.112(5) 0.000(3) 0.002(3) 0.027(3)
C14A 0.061(2) 0.083(4) 0.112(5) 0.000(3) 0.002(3) 0.027(3)
C13A 0.061(2) 0.083(4) 0.112(5) 0.000(3) 0.002(3) 0.027(3)
C12B 0.061(2) 0.083(4) 0.112(5) 0.000(3) 0.002(3) 0.027(3)
C14B 0.061(2) 0.083(4) 0.112(5) 0.000(3) 0.002(3) 0.027(3)
C13B 0.061(2) 0.083(4) 0.112(5) 0.000(3) 0.002(3) 0.027(3)
C15 0.044(2) 0.042(2) 0.038(2) 0.0036(17) 0.0094(18) 0.0049(18)
C16 0.045(2) 0.047(2) 0.042(2) 0.0036(18) 0.0081(18) 0.0040(19)
C17 0.057(3) 0.056(3) 0.034(2) 0.0005(19) 0.0062(19) -0.002(2)
C18 0.054(3) 0.042(2) 0.042(2) -0.0021(18) 0.0173(19) -0.0057(19)
C19 0.040(2) 0.039(2) 0.055(3) 0.0034(18) 0.0169(19) -0.0002(17)
C20 0.042(2) 0.033(2) 0.039(2) 0.0010(16) 0.0092(17) -0.0008(16)
C21 0.070(3) 0.063(3) 0.052(3) -0.008(2) 0.029(2) -0.011(2)
C22 0.110(5) 0.191(7) 0.041(3) -0.021(4) 0.027(3) -0.001(5)
C23 0.134(5) 0.085(4) 0.089(4) -0.015(3) 0.069(4) 0.008(4)
C24 0.131(5) 0.104(5) 0.093(4) -0.020(3) 0.073(4) -0.051(4)
C25 0.048(2) 0.051(3) 0.044(2) 0.0054(19) 0.0060(19) -0.0009(19)
C26 0.080(4) 0.075(4) 0.052(3) -0.004(2) -0.007(2) -0.005(3)
C27 0.056(3) 0.072(3) 0.054(3) 0.016(2) 0.011(2) 0.002(2)
C28 0.049(3) 0.091(4) 0.063(3) 0.018(3) 0.008(2) 0.008(2)
C29 0.052(3) 0.090(4) 0.044(3) -0.010(2) 0.011(2) 0.003(2)
C30 0.074(4) 0.143(5) 0.047(3) -0.016(3) 0.002(3) -0.012(4)
C31 0.059(3) 0.156(6) 0.055(3) -0.017(3) 0.010(3) -0.004(3)
C32 0.102(4) 0.142(6) 0.062(3) -0.006(3) 0.042(3) 0.023(4)
C33 0.098(5) 0.069(4) 0.101(5) 0.002(3) 0.038(4) -0.001(3)
C34 0.108(6) 0.091(5) 0.119(6) 0.011(4) 0.047(5) 0.006(4)
C35 0.097(4) 0.067(4) 0.104(5) 0.017(3) 0.024(4) 0.009(3)
C36 0.197(10) 0.199(10) 0.161(8) -0.075(7) 0.031(7) -0.086(8)
N1 0.056(2) 0.076(3) 0.044(2) -0.0065(18) 0.0134(18) 0.0064(19)
N2 0.073(3) 0.080(3) 0.038(2) -0.0066(19) 0.0173(19) 0.005(2)
N3 0.069(3) 0.058(3) 0.064(3) 0.001(2) 0.020(2) 0.009(2)
N4 0.101(4) 0.094(4) 0.104(4) -0.044(3) 0.047(3) -0.038(3)
O1 0.0476(17) 0.0474(18) 0.0638(19) 0.0038(14) 0.0102(14) 0.0049(13)
O2 0.0373(16) 0.0610(19) 0.069(2) 0.0029(15) 0.0050(14) 0.0061(14)
O3 0.0476(16) 0.078(2) 0.0357(15) -0.0029(14) 0.0103(12) 0.0150(14)
O4 0.0477(17) 0.082(2) 0.0424(16) 0.0052(14) 0.0056(13) 0.0148(15)
Zn1 0.0469(3) 0.0612(3) 0.0437(3) 0.0014(2) 0.0100(2) 0.0133(2)

loop_
_atom_type_symbol
_atom_type_description
_atom_type_scat_dispersion_real
_atom_type_scat_dispersion_imag
_atom_type_scat_source
C C 0.0033 0.0016 'International Tables Vol C Tables 4.2.6.8 and 6.1.1.4'
H H 0.0000 0.0000 'International Tables Vol C Tables 4.2.6.8 and 6.1.1.4'
N N 0.0061 0.0033 'International Tables Vol C Tables 4.2.6.8 and 6.1.1.4'
O O 0.0106 0.0060 'International Tables Vol C Tables 4.2.6.8 and 6.1.1.4'
Zn Zn 0.2839 1.4301 'International Tables Vol C Tables 4.2.6.8 and 6.1.1.4'

loop_
_geom_angle_atom_site_label_1
_geom_angle_atom_site_label_2
_geom_angle_atom_site_label_3
_geom_angle
O1 C1 C6 122.7(4)
O1 C1 C2 117.9(3)
C6 C1 C2 119.4(4)
O2 C2 C3 123.8(4)
O2 C2 C1 117.4(4)
C3 C2 C1 118.7(4)
C4 C3 C2 117.3(4)
C4 C3 C7 123.7(4)
C2 C3 C7 119.0(3)
C3 C4 C5 124.6(4)
C3 C4 H4 117.7
C5 C4 H4 117.7
C6 C5 C4 118.4(4)
C6 C5 C11 122.7(4)
C4 C5 C11 118.9(4)
C5 C6 C1 121.6(4)
C5 C6 H6 119.2
C1 C6 H6 119.2
C10 C7 C9 108.2(4)
C10 C7 C3 112.2(4)
C9 C7 C3 109.4(4)
C10 C7 C8 107.8(4)
C9 C7 C8 109.5(4)
C3 C7 C8 109.7(4)
C7 C8 H8A 109.5
C7 C8 H8B 109.5
H8A C8 H8B 109.5
C7 C8 H8C 109.5
H8A C8 H8C 109.5
H8B C8 H8C 109.5
C7 C9 H9A 109.5
C7 C9 H9B 109.5
H9A C9 H9B 109.5
C7 C9 H9C 109.5
H9A C9 H9C 109.5
H9B C9 H9C 109.5
C7 C10 H10A 109.5
C7 C10 H10B 109.5
H10A C10 H10B 109.5
C7 C10 H10C 109.5
H10A C10 H10C 109.5
H10B C10 H10C 109.5
C12B C11 C14B 111.0(6)
C13A C11 C14A 111.0(9)
C12B C11 C5 112.4(5)
C13A C11 C5 113.2(7)
C14B C11 C5 112.3(5)
C14A C11 C5 108.1(6)
C12B C11 C13B 108.3(6)
C14B C11 C13B 106.6(6)
C5 C11 C13B 105.8(5)
C13A C11 C12A 104.8(9)
C14A C11 C12A 108.0(9)
C5 C11 C12A 111.6(7)
C11 C12A H12A 109.5
C11 C12A H12B 109.5
H12A C12A H12B 109.5
C11 C12A H12C 109.5
H12A C12A H12C 109.5
H12B C12A H12C 109.5
C11 C14A H14A 109.5
C11 C14A H14B 109.5
H14A C14A H14B 109.5
C11 C14A H14C 109.5
H14A C14A H14C 109.5
H14B C14A H14C 109.5
C11 C13A H13A 109.5
C11 C13A H13B 109.5
H13A C13A H13B 109.5
C11 C13A H13C 109.5
H13A C13A H13C 109.5
H13B C13A H13C 109.5
C11 C12B H12D 109.5
C11 C12B H12E 109.5
H12D C12B H12E 109.5
C11 C12B H12F 109.5
H12D C12B H12F 109.5
H12E C12B H12F 109.5
C11 C14B H14D 109.5
C11 C14B H14E 109.5
H14D C14B H14E 109.5
C11 C14B H14F 109.5
H14D C14B H14F 109.5
H14E C14B H14F 109.5
C11 C13B H13D 109.5
C11 C13B H13E 109.5
H13D C13B H13E 109.5
C11 C13B H13F 109.5
H13D C13B H13F 109.5
H13E C13B H13F 109.5
O3 C15 C20 123.6(3)
O3 C15 C16 117.2(3)
C20 C15 C16 119.2(3)
O4 C16 C17 122.9(4)
O4 C16 C15 118.4(3)
C17 C16 C15 118.7(4)
C18 C17 C16 121.6(4)
C18 C17 H17 119.2
C16 C17 H17 119.2
C17 C18 C19 118.7(3)
C17 C18 C21 123.3(4)
C19 C18 C21 118.0(4)
C20 C19 C18 124.3(4)
C20 C19 H19 117.9
C18 C19 H19 117.9
C19 C20 C15 117.5(3)
C19 C20 C25 122.4(3)
C15 C20 C25 120.1(3)
C23 C21 C24 109.2(5)
C23 C21 C22 107.6(4)
C24 C21 C22 108.9(5)
C23 C21 C18 109.8(4)
C24 C21 C18 110.0(4)
C22 C21 C18 111.3(4)
C21 C22 H22A 109.5
C21 C22 H22B 109.5
H22A C22 H22B 109.5
C21 C22 H22C 109.5
H22A C22 H22C 109.5
H22B C22 H22C 109.5
C21 C23 H23A 109.5
C21 C23 H23B 109.5
H23A C23 H23B 109.5
C21 C23 H23C 109.5
H23A C23 H23C 109.5
H23B C23 H23C 109.5
C21 C24 H24A 109.5
C21 C24 H24B 109.5
H24A C24 H24B 109.5
C21 C24 H24C 109.5
H24A C24 H24C 109.5
H24B C24 H24C 109.5
C20 C25 C28 111.7(3)
C20 C25 C26 109.7(3)
C28 C25 C26 108.3(4)
C20 C25 C27 109.9(3)
C28 C25 C27 107.5(3)
C26 C25 C27 109.7(4)
C25 C26 H26A 109.5
C25 C26 H26B 109.5
H26A C26 H26B 109.5
C25 C26 H26C 109.5
H26A C26 H26C 109.5
H26B C26 H26C 109.5
C25 C27 H27A 109.5
C25 C27 H27B 109.5
H27A C27 H27B 109.5
C25 C27 H27C 109.5
H27A C27 H27C 109.5
H27B C27 H27C 109.5
C25 C28 H28A 109.5
C25 C28 H28B 109.5
H28A C28 H28B 109.5
C25 C28 H28C 109.5
H28A C28 H28C 109.5
H28B C28 H28C 109.5
N1 C29 N2 112.9(4)
N1 C29 H29 123.6
N2 C29 H29 123.6
C31 C30 N2 106.8(4)
C31 C30 H30 126.6
N2 C30 H30 126.6
C30 C31 N1 110.3(5)
C30 C31 H31 124.8
N1 C31 H31 124.8
N2 C32 H32A 109.5
N2 C32 H32B 109.5
H32A C32 H32B 109.5
N2 C32 H32C 109.5
H32A C32 H32C 109.5
H32B C32 H32C 109.5
N3 C33 N4 107.9(6)
N3 C33 H33 126.0
N4 C33 H33 126.0
N4 C34 C35 107.8(6)
N4 C34 H34 126.1
C35 C34 H34 126.1
C34 C35 N3 109.6(6)
C34 C35 H35 125.2
N3 C35 H35 125.2
N4 C36 H36A 109.5
N4 C36 H36B 109.5
H36A C36 H36B 109.5
N4 C36 H36C 109.5
H36A C36 H36C 109.5
H36B C36 H36C 109.5
C29 N1 C31 104.2(4)
C29 N1 Zn1 126.9(3)
C31 N1 Zn1 128.8(3)
C29 N2 C30 105.9(4)
C29 N2 C32 127.0(4)
C30 N2 C32 127.1(4)
C33 N3 C35 107.4(5)
C33 N3 Zn1 126.2(4)
C35 N3 Zn1 126.4(4)
C34 N4 C36 129.6(8)
C34 N4 C33 107.3(5)
C36 N4 C33 123.1(8)
C1 O1 Zn1 113.0(2)
C2 O2 Zn1 112.8(3)
C15 O3 Zn1 114.7(2)
C16 O4 Zn1 111.4(2)
O3 Zn1 O1 175.01(11)
O3 Zn1 N3 94.85(14)
O1 Zn1 N3 88.84(14)
O3 Zn1 O2 98.23(11)
O1 Zn1 O2 77.93(10)
N3 Zn1 O2 166.56(14)
O3 Zn1 N1 87.86(12)
O1 Zn1 N1 95.25(12)
N3 Zn1 N1 94.02(15)
O2 Zn1 N1 89.57(13)
O3 Zn1 O4 77.95(10)
O1 Zn1 O4 98.58(11)
N3 Zn1 O4 92.20(13)
O2 Zn1 O4 87.53(11)
N1 Zn1 O4 164.94(13)

loop_
_geom_bond_atom_site_label_1
_geom_bond_atom_site_label_2
_geom_bond_distance
C1 O1 1.278(5)
C1 C6 1.411(5)
C1 C2 1.472(5)
C2 O2 1.269(4)
C2 C3 1.443(5)
C3 C4 1.359(5)
C3 C7 1.528(5)
C4 C5 1.443(6)
C4 H4 0.9500
C5 C6 1.349(5)
C5 C11 1.530(5)
C6 H6 0.9500
C7 C10 1.519(6)
C7 C9 1.523(6)
C7 C8 1.543(6)
C8 H8A 0.9800
C8 H8B 0.9800
C8 H8C 0.9800
C9 H9A 0.9800
C9 H9B 0.9800
C9 H9C 0.9800
C10 H10A 0.9800
C10 H10B 0.9800
C10 H10C 0.9800
C11 C12B 1.492(13)
C11 C13A 1.496(18)
C11 C14B 1.512(11)
C11 C14A 1.521(17)
C11 C13B 1.562(12)
C11 C12A 1.58(2)
C12A H12A 0.9800
C12A H12B 0.9800
C12A H12C 0.9800
C14A H14A 0.9800
C14A H14B 0.9800
C14A H14C 0.9800
C13A H13A 0.9800
C13A H13B 0.9800
C13A H13C 0.9800
C12B H12D 0.9800
C12B H12E 0.9800
C12B H12F 0.9800
C14B H14D 0.9800
C14B H14E 0.9800
C14B H14F 0.9800
C13B H13D 0.9800
C13B H13E 0.9800
C13B H13F 0.9800
C15 O3 1.271(4)
C15 C20 1.427(5)
C15 C16 1.472(5)
C16 O4 1.273(4)
C16 C17 1.421(5)
C17 C18 1.351(5)
C17 H17 0.9500
C18 C19 1.428(5)
C18 C21 1.529(5)
C19 C20 1.374(5)
C19 H19 0.9500
C20 C25 1.525(5)
C21 C23 1.519(7)
C21 C24 1.523(6)
C21 C22 1.528(7)
C22 H22A 0.9800
C22 H22B 0.9800
C22 H22C 0.9800
C23 H23A 0.9800
C23 H23B 0.9800
C23 H23C 0.9800
C24 H24A 0.9800
C24 H24B 0.9800
C24 H24C 0.9800
C25 C28 1.531(5)
C25 C26 1.537(6)
C25 C27 1.545(5)
C26 H26A 0.9800
C26 H26B 0.9800
C26 H26C 0.9800
C27 H27A 0.9800
C27 H27B 0.9800
C27 H27C 0.9800
C28 H28A 0.9800
C28 H28B 0.9800
C28 H28C 0.9800
C29 N1 1.298(5)
C29 N2 1.332(5)
C29 H29 0.9500
C30 C31 1.331(7)
C30 N2 1.348(6)
C30 H30 0.9500
C31 N1 1.359(6)
C31 H31 0.9500
C32 N2 1.457(6)
C32 H32A 0.9800
C32 H32B 0.9800
C32 H32C 0.9800
C33 N3 1.273(7)
C33 N4 1.416(7)
C33 H33 0.9500
C34 N4 1.292(8)
C34 C35 1.325(8)
C34 H34 0.9500
C35 N3 1.357(6)
C35 H35 0.9500
C36 N4 1.390(8)
C36 H36A 0.9800
C36 H36B 0.9800
C36 H36C 0.9800
N1 Zn1 2.136(3)
N3 Zn1 2.115(4)
O1 Zn1 2.098(3)
O2 Zn1 2.123(3)
O3 Zn1 2.073(3)
O4 Zn1 2.154(3)
